data_2202588
loop_
_publ_author_name
'Hoong-Kun Fun'
'Hua-You Hu'
'Jian-Hua Xu'
'Xue-Mei Li'
'Shu-Sheng Zhang'

_publ_section_title
;
 7-Chloromethylbenzo[<i>b</i>]naphtho[1,2-<i>d</i>]pyran-6-one
;
_journal_issue 11
_journal_name_full 'Acta Crystallographica Section E'
_journal_page_first o1670
_journal_page_last o1671
_journal_paper_doi 10.1107/S1600536803021962
_journal_volume 59
_journal_year 2003
_chemical_formula_iupac 'C18 H11 Cl O2'
_chemical_formula_moiety 'C18 H11 Cl O2'
_chemical_formula_sum 'C18 H11 Cl O2'
_chemical_formula_weight 294.72
_chemical_name_systematic
;
7-Chloromethylbenzo[b]naphtho[1,2-d]pyran-6-one
;
_space_group_IT_number 14
_symmetry_cell_setting monoclinic
_symmetry_space_group_name_Hall '-P 2ybc'
_symmetry_space_group_name_H-M 'P 1 21/c 1'
_atom_sites_solution_hydrogens geom
_atom_sites_solution_primary direct
_atom_sites_solution_secondary difmap
_audit_creation_method SHELXL-97
_cell_angle_alpha 90.00
_cell_angle_beta 98.1290(10)
_cell_angle_gamma 90.00
_cell_formula_units_Z 4
_cell_length_a 9.9771(5)
_cell_length_b 16.1368(8)
_cell_length_c 8.2899(4)
_cell_measurement_reflns_used 5237
_cell_measurement_temperature 293(2)
_cell_measurement_theta_max 28.28
_cell_measurement_theta_min 2.42
_cell_volume 1321.25(11)
_computing_cell_refinement 'SAINT (Siemens, 1996)'
_computing_data_collection 'SMART (Siemens, 1996)'
_computing_data_reduction SAINT
_computing_molecular_graphics SHELXTL
_computing_publication_material
;
SHELXTL, PARST (Nardelli, 1995) and PLATON (Spek, 2003)
;
_computing_structure_refinement SHELXTL
_computing_structure_solution 'SHELXTL (Sheldrick, 1997)'
_diffrn_ambient_temperature 293(2)
_diffrn_detector_area_resol_mean 8.33
_diffrn_measured_fraction_theta_full 0.994
_diffrn_measured_fraction_theta_max 0.994
_diffrn_measurement_device_type 'Siemens SMART CCD area-detector'
_diffrn_measurement_method \w
_diffrn_radiation_monochromator graphite
_diffrn_radiation_source 'fine-focus sealed tube'
_diffrn_radiation_type MoK\a
_diffrn_radiation_wavelength 0.71073
_diffrn_reflns_av_R_equivalents 0.0148
_diffrn_reflns_av_sigmaI/netI 0.0162
_diffrn_reflns_limit_h_max 11
_diffrn_reflns_limit_h_min -11
_diffrn_reflns_limit_k_max 16
_diffrn_reflns_limit_k_min -19
_diffrn_reflns_limit_l_max 9
_diffrn_reflns_limit_l_min -9
_diffrn_reflns_number 6465
_diffrn_reflns_theta_full 25.00
_diffrn_reflns_theta_max 25.00
_diffrn_reflns_theta_min 2.42
_diffrn_standards_decay_% negligible
_diffrn_standards_interval_count none
_diffrn_standards_number 0
_exptl_absorpt_coefficient_mu 0.290
_exptl_absorpt_correction_T_max 0.8880
_exptl_absorpt_correction_T_min 0.8687
_exptl_absorpt_correction_type empirical
_exptl_absorpt_process_details '(SADABS; Sheldrick, 1996)'
_exptl_crystal_colour colourless
_exptl_crystal_density_diffrn 1.482
_exptl_crystal_density_method 'not measured'
_exptl_crystal_description block
_exptl_crystal_F_000 608
_exptl_crystal_size_max 0.50
_exptl_crystal_size_mid 0.44
_exptl_crystal_size_min 0.42
_refine_diff_density_max 0.293
_refine_diff_density_min -0.287
_refine_ls_extinction_coef none
_refine_ls_extinction_method none
_refine_ls_goodness_of_fit_ref 1.054
_refine_ls_hydrogen_treatment refall
_refine_ls_matrix_type full
_refine_ls_number_parameters 234
_refine_ls_number_reflns 2312
_refine_ls_number_restraints 0
_refine_ls_restrained_S_all 1.054
_refine_ls_R_factor_all 0.0376
_refine_ls_R_factor_gt 0.0341
_refine_ls_shift/su_max 0.000
_refine_ls_shift/su_mean 0.000
_refine_ls_structure_factor_coef Fsqd
_refine_ls_weighting_details 'calc w = 1/[\s^2^(Fo^2^)+(0.0586P)^2^+0.4109P] where P = (Fo^2^+2Fc^2^)/3'
_refine_ls_weighting_scheme calc
_refine_ls_wR_factor_gt 0.0999
_refine_ls_wR_factor_ref 0.1040
_reflns_number_gt 2111
_reflns_number_total 2312
_reflns_threshold_expression I>2\s(I)
_cod_data_source_file cv6239.cif
_cod_data_source_block I
_cod_original_sg_symbol_H-M 'P 21/c'
_cod_database_code 2202588
_cod_database_fobs_code 2202588

loop_
_symmetry_equiv_pos_as_xyz
'x, y, z'
'-x, y+1/2, -z+1/2'
'-x, -y, -z'
'x, -y-1/2, z-1/2'

loop_
_atom_site_label
_atom_site_fract_x
_atom_site_fract_y
_atom_site_fract_z
_atom_site_U_iso_or_equiv
_atom_site_adp_type
_atom_site_calc_flag
_atom_site_refinement_flags
_atom_site_occupancy
_atom_site_disorder_assembly
_atom_site_disorder_group
_atom_site_type_symbol
Cl1 0.57400(5) 0.04931(3) 0.69791(6) 0.0606(2) Uani d . 1 . . Cl
O1 1.06207(12) -0.02294(8) 0.68746(15) 0.0491(3) Uani d . 1 . . O
O2 0.91060(16) 0.07091(9) 0.7126(2) 0.0739(5) Uani d . 1 . . O
C1 1.12861(17) -0.09531(10) 0.7363(2) 0.0415(4) Uani d . 1 . . C
C2 1.25689(19) -0.10377(13) 0.6925(2) 0.0521(5) Uani d . 1 . . C
C3 1.3334(2) -0.17165(13) 0.7473(2) 0.0547(5) Uani d . 1 . . C
C4 1.28303(18) -0.22966(12) 0.8453(2) 0.0502(4) Uani d . 1 . . C
C5 1.15440(17) -0.22109(11) 0.8863(2) 0.0426(4) Uani d . 1 . . C
C6 1.07073(16) -0.15433(10) 0.82790(18) 0.0361(4) Uani d . 1 . . C
C7 0.93398(15) -0.13882(9) 0.86682(17) 0.0336(3) Uani d . 1 . . C
C8 0.88200(16) -0.05866(9) 0.84402(19) 0.0363(4) Uani d . 1 . . C
C9 0.94942(17) 0.00196(10) 0.7489(2) 0.0446(4) Uani d . 1 . . C
C10 0.85193(15) -0.20265(10) 0.92574(18) 0.0346(3) Uani d . 1 . . C
C11 0.87364(17) -0.28889(10) 0.9083(2) 0.0401(4) Uani d . 1 . . C
C12 0.78871(19) -0.34572(11) 0.9626(2) 0.0464(4) Uani d . 1 . . C
C13 0.67945(19) -0.32074(12) 1.0397(2) 0.0496(4) Uani d . 1 . . C
C14 0.65283(18) -0.23876(12) 1.0537(2) 0.0464(4) Uani d . 1 . . C
C15 0.73459(16) -0.17806(10) 0.99271(18) 0.0381(4) Uani d . 1 . . C
C16 0.69621(17) -0.09338(11) 0.9865(2) 0.0427(4) Uani d . 1 . . C
C17 0.75984(16) -0.03556(10) 0.90550(19) 0.0387(4) Uani d . 1 . . C
C18 0.6941(2) 0.04808(11) 0.8831(2) 0.0474(4) Uani d . 1 . . C
H2 1.289(2) -0.0601(13) 0.627(3) 0.060(6) Uiso d . 1 . . H
H3 1.419(3) -0.1773(14) 0.716(3) 0.071(7) Uiso d . 1 . . H
H4 1.336(2) -0.2761(14) 0.887(3) 0.058(6) Uiso d . 1 . . H
H5 1.1245(19) -0.2597(12) 0.960(2) 0.047(5) Uiso d . 1 . . H
H11 0.943(2) -0.3080(12) 0.851(2) 0.048(5) Uiso d . 1 . . H
H12 0.802(2) -0.4021(13) 0.944(2) 0.054(5) Uiso d . 1 . . H
H13 0.624(2) -0.3615(13) 1.080(2) 0.057(6) Uiso d . 1 . . H
H14 0.577(2) -0.2189(13) 1.099(3) 0.057(6) Uiso d . 1 . . H
H16 0.622(2) -0.0759(12) 1.037(2) 0.053(5) Uiso d . 1 . . H
H18B 0.758(2) 0.0941(13) 0.869(2) 0.055(5) Uiso d . 1 . . H
H18A 0.633(2) 0.0568(13) 0.978(3) 0.068(6) Uiso d . 1 . . H

loop_
_atom_site_aniso_label
_atom_site_aniso_U_11
_atom_site_aniso_U_22
_atom_site_aniso_U_33
_atom_site_aniso_U_12
_atom_site_aniso_U_13
_atom_site_aniso_U_23
Cl1 0.0518(3) 0.0569(3) 0.0683(3) 0.0071(2) -0.0085(2) 0.0093(2)
O1 0.0470(7) 0.0465(7) 0.0557(7) 0.0012(5) 0.0141(6) 0.0126(5)
O2 0.0686(10) 0.0438(8) 0.1143(13) 0.0092(7) 0.0298(9) 0.0281(8)
C1 0.0411(9) 0.0423(9) 0.0408(8) -0.0002(7) 0.0044(7) -0.0012(7)
C2 0.0485(10) 0.0598(12) 0.0513(10) -0.0041(9) 0.0182(8) -0.0012(9)
C3 0.0398(10) 0.0665(12) 0.0606(11) 0.0030(9) 0.0168(9) -0.0127(9)
C4 0.0412(9) 0.0491(10) 0.0595(11) 0.0080(8) 0.0047(8) -0.0088(8)
C5 0.0387(9) 0.0408(9) 0.0476(10) 0.0022(7) 0.0035(7) -0.0013(7)
C6 0.0351(8) 0.0370(8) 0.0357(8) -0.0013(6) 0.0031(6) -0.0035(6)
C7 0.0340(8) 0.0343(8) 0.0312(7) 0.0010(6) -0.0003(6) -0.0022(6)
C8 0.0358(8) 0.0349(8) 0.0364(8) 0.0005(6) -0.0008(6) -0.0022(6)
C9 0.0404(9) 0.0382(9) 0.0543(10) -0.0004(7) 0.0037(7) 0.0057(7)
C10 0.0332(8) 0.0369(8) 0.0324(7) 0.0009(6) -0.0001(6) 0.0008(6)
C11 0.0395(9) 0.0372(9) 0.0421(9) 0.0023(7) 0.0012(7) 0.0005(7)
C12 0.0499(10) 0.0378(9) 0.0488(10) -0.0031(7) -0.0018(8) 0.0029(7)
C13 0.0462(10) 0.0521(10) 0.0488(10) -0.0111(8) 0.0012(8) 0.0099(8)
C14 0.0383(9) 0.0570(11) 0.0444(9) -0.0009(8) 0.0069(7) 0.0058(8)
C15 0.0354(8) 0.0441(9) 0.0341(8) 0.0003(6) 0.0020(6) 0.0004(6)
C16 0.0361(9) 0.0509(10) 0.0418(9) 0.0070(7) 0.0078(7) -0.0039(7)
C17 0.0376(9) 0.0383(8) 0.0388(8) 0.0036(6) 0.0005(6) -0.0055(6)
C18 0.0481(10) 0.0406(10) 0.0524(10) 0.0083(8) 0.0028(8) -0.0069(8)

loop_
_atom_type_symbol
_atom_type_description
_atom_type_scat_dispersion_real
_atom_type_scat_dispersion_imag
_atom_type_scat_source
C C 0.0033 0.0016 'International Tables Vol C Tables 4.2.6.8 and 6.1.1.4'
H H 0.0000 0.0000 'International Tables Vol C Tables 4.2.6.8 and 6.1.1.4'
O O 0.0106 0.0060 'International Tables Vol C Tables 4.2.6.8 and 6.1.1.4'
Cl Cl 0.1484 0.1585 'International Tables Vol C Tables 4.2.6.8 and 6.1.1.4'

loop_
_geom_angle_atom_site_label_1
_geom_angle_atom_site_label_2
_geom_angle_atom_site_label_3
_geom_angle
_geom_angle_publ_flag
C9 O1 C1 122.08(13) ?
O1 C1 C2 115.57(15) ?
O1 C1 C6 121.39(15) ?
C2 C1 C6 123.02(16) ?
C3 C2 C1 118.80(18) ?
C3 C2 H2 123.7(13) ?
C1 C2 H2 117.5(13) ?
C2 C3 C4 120.26(18) ?
C2 C3 H3 118.4(14) ?
C4 C3 H3 121.4(14) ?
C3 C4 C5 120.37(18) ?
C3 C4 H4 121.1(13) ?
C5 C4 H4 118.6(13) ?
C4 C5 C6 121.29(17) ?
C4 C5 H5 118.7(12) ?
C6 C5 H5 119.9(12) ?
C1 C6 C5 116.09(15) ?
C1 C6 C7 118.25(14) ?
C5 C6 C7 125.46(15) yes
C8 C7 C10 119.30(14) ?
C8 C7 C6 117.85(14) ?
C10 C7 C6 122.84(14) yes
C7 C8 C17 120.68(15) ?
C7 C8 C9 119.82(15) ?
C17 C8 C9 119.43(14) yes
O2 C9 O1 115.74(16) ?
O2 C9 C8 126.26(17) ?
O1 C9 C8 117.89(14) ?
C15 C10 C11 117.37(15) ?
C15 C10 C7 118.09(14) ?
C11 C10 C7 124.29(15) ?
C12 C11 C10 120.89(17) ?
C12 C11 H11 118.7(12) ?
C10 C11 H11 120.3(12) ?
C11 C12 C13 121.10(17) ?
C11 C12 H12 119.0(13) ?
C13 C12 H12 119.8(13) ?
C14 C13 C12 119.65(17) ?
C14 C13 H13 120.9(13) ?
C12 C13 H13 119.5(13) ?
C13 C14 C15 120.99(17) ?
C13 C14 H14 122.7(13) ?
C15 C14 H14 116.2(13) ?
C14 C15 C16 120.95(15) ?
C14 C15 C10 119.69(15) ?
C16 C15 C10 119.20(15) ?
C17 C16 C15 122.51(16) ?
C17 C16 H16 117.7(12) ?
C15 C16 H16 119.7(12) ?
C16 C17 C8 118.48(15) ?
C16 C17 C18 116.88(15) ?
C8 C17 C18 124.62(15) yes
C17 C18 Cl1 109.90(12) ?
C17 C18 H18B 114.0(12) ?
Cl1 C18 H18B 104.4(12) ?
C17 C18 H18A 108.1(12) ?
Cl1 C18 H18A 104.2(12) ?
H18B C18 H18A 115.6(17) ?

loop_
_geom_bond_atom_site_label_1
_geom_bond_atom_site_label_2
_geom_bond_site_symmetry_2
_geom_bond_distance
_geom_bond_publ_flag
Cl1 C18 . 1.8090(19) ?
O1 C9 . 1.358(2) yes
O1 C1 . 1.376(2) yes
O2 C9 . 1.202(2) ?
C1 C2 . 1.386(2) ?
C1 C6 . 1.393(2) ?
C2 C3 . 1.375(3) ?
C2 H2 . 0.97(2) ?
C3 C4 . 1.380(3) ?
C3 H3 . 0.93(2) ?
C4 C5 . 1.380(2) ?
C4 H4 . 0.95(2) ?
C5 C6 . 1.406(2) ?
C5 H5 . 0.95(2) ?
C6 C7 . 1.467(2) yes
C7 C8 . 1.397(2) ?
C7 C10 . 1.443(2) ?
C8 C17 . 1.435(2) ?
C8 C9 . 1.477(2) yes
C10 C15 . 1.421(2) ?
C10 C11 . 1.419(2) ?
C11 C12 . 1.368(3) ?
C11 H11 . 0.95(2) ?
C12 C13 . 1.398(3) ?
C12 H12 . 0.94(2) ?
C13 C14 . 1.358(3) ?
C13 H13 . 0.95(2) ?
C14 C15 . 1.413(2) ?
C14 H14 . 0.94(2) ?
C15 C16 . 1.418(2) ?
C16 C17 . 1.358(2) ?
C16 H16 . 0.95(2) ?
C17 C18 . 1.501(2) yes
C18 H18B . 1.00(2) ?
C18 H18A . 1.07(2) ?

loop_
_geom_hbond_atom_site_label_D
_geom_hbond_atom_site_label_H
_geom_hbond_atom_site_label_A
_geom_hbond_site_symmetry_A
_geom_hbond_distance_DH
_geom_hbond_distance_HA
_geom_hbond_distance_DA
_geom_hbond_angle_DHA
_geom_hbond_publ_flag
C11 H11 O2 2_746 0.95(2) 2.54(2) 3.371(2) 147(2) yes
C18 H18B O2 1_555 1.00(2) 2.17(2) 2.768(3) 117(2) yes

loop_
_geom_torsion_atom_site_label_1
_geom_torsion_atom_site_label_2
_geom_torsion_atom_site_label_3
_geom_torsion_atom_site_label_4
_geom_torsion
C9 O1 C1 C2 -166.10(16)
C9 O1 C1 C6 12.1(2)
O1 C1 C2 C3 175.27(16)
C6 C1 C2 C3 -2.9(3)
C1 C2 C3 C4 -0.5(3)
C2 C3 C4 C5 1.4(3)
C3 C4 C5 C6 1.0(3)
O1 C1 C6 C5 -172.96(15)
C2 C1 C6 C5 5.1(2)
O1 C1 C6 C7 2.1(2)
C2 C1 C6 C7 -179.88(15)
C4 C5 C6 C1 -4.1(2)
C4 C5 C6 C7 -178.73(16)
C1 C6 C7 C8 -14.7(2)
C5 C6 C7 C8 159.87(15)
C1 C6 C7 C10 164.83(14)
C5 C6 C7 C10 -20.6(2)
C10 C7 C8 C17 11.4(2)
C6 C7 C8 C17 -169.14(13)
C10 C7 C8 C9 -165.66(14)
C6 C7 C8 C9 13.8(2)
C1 O1 C9 O2 170.87(17)
C1 O1 C9 C8 -12.7(2)
C7 C8 C9 O2 175.38(18)
C17 C8 C9 O2 -1.7(3)
C7 C8 C9 O1 -0.6(2)
C17 C8 C9 O1 -177.64(14)
C8 C7 C10 C15 -13.9(2)
C6 C7 C10 C15 166.62(13)
C8 C7 C10 C11 160.23(15)
C6 C7 C10 C11 -19.2(2)
C15 C10 C11 C12 -3.6(2)
C7 C10 C11 C12 -177.81(15)
C10 C11 C12 C13 -1.2(3)
C11 C12 C13 C14 3.3(3)
C12 C13 C14 C15 -0.5(3)
C13 C14 C15 C16 171.01(16)
C13 C14 C15 C10 -4.4(2)
C11 C10 C15 C14 6.3(2)
C7 C10 C15 C14 -179.11(14)
C11 C10 C15 C16 -169.16(14)
C7 C10 C15 C16 5.4(2)
C14 C15 C16 C17 -169.19(16)
C10 C15 C16 C17 6.3(2)
C15 C16 C17 C8 -9.1(2)
C15 C16 C17 C18 169.35(15)
C7 C8 C17 C16 0.1(2)
C9 C8 C17 C16 177.12(15)
C7 C8 C17 C18 -178.19(15)
C9 C8 C17 C18 -1.2(2)
C16 C17 C18 Cl1 -88.18(17)
C8 C17 C18 Cl1 90.13(17)

loop_
_cod_related_entry_id
_cod_related_entry_database
_cod_related_entry_code
1 ChemSpider 21131352
